data_1534789
loop_
_publ_author_name
'Gruss, M.'
'Glaum, R.'

_publ_section_title
;
 Beitraege zur Kristallchemie und zum thermischen Verhalten von
 wasserfreien Phosphaten. XXIV. Darstellung, Kristallstruktur und
 Eigenschaften des Kupfer(II)-Indium(III)-Orthophosphats Cu3 In2 (P O4)4
;
_journal_name_full 'Zeitschrift fuer Anorganische und Allgemeine Chemie'
_journal_page_first 1377
_journal_page_last 1382
_journal_volume 627
_journal_year 2001
_chemical_formula_sum 'Cu3 In2 O16 P4'
_chemical_name_systematic 'Cu3 In2 (P O4)4'
_space_group_IT_number 14
_symmetry_space_group_name_Hall '-P 2ybc'
_symmetry_space_group_name_H-M 'P 1 21/c 1'
_cell_angle_alpha 90
_cell_angle_beta 108.393
_cell_angle_gamma 90
_cell_formula_units_Z 2
_cell_length_a 8.9067
_cell_length_b 8.8271
_cell_length_c 7.8815
_cell_volume 587.991
_citation_journal_id_ASTM ZAACAB
_cod_data_source_file Gruss_ZAACAB_2001_217.cif
_cod_data_source_block Cu3In2O16P4
_cod_original_cell_volume 587.9912
_cod_database_code 1534789

loop_
_symmetry_equiv_pos_as_xyz
x,y,z
-x,y+1/2,-z+1/2
-x,-y,-z
x,-y-1/2,z-1/2

loop_
_atom_site_label
_atom_site_type_symbol
_atom_site_fract_x
_atom_site_fract_y
_atom_site_fract_z
_atom_site_occupancy
_atom_site_U_iso_or_equiv
In1 In+3 0.75512 -0.00072 0.25288 1 0.0
O7 O-2 0.2379 0.6345 0.0109 1 0.0
O2 O-2 0.5941 0.5843 0.1663 1 0.0
Cu2 Cu+2 0.59537 0.37254 0.11252 1 0.0
P2 P+5 0.40041 0.16336 0.15964 1 0.0
O5 O-2 0.8877 0.3736 0.3104 1 0.0
O4 O-2 0.0619 0.3595 0.1052 1 0.0
O1 O-2 0.9113 0.135 0.156 1 0.0
O6 O-2 0.266 0.11 0.0009 1 0.0
Cu1 Cu+2 0 0 0 1 0.0
O3 O-2 0.4035 0.3384 0.1903 1 0.0
P1 P+5 0.91272 0.31087 0.14208 1 0.0
O8 O-2 0.5629 0.3524 0.6203 1 0.0
